data_4033766
loop_
_publ_author_name
'Mart\'inez-Garc\'ia, Lucas'
'Lobato, Rub\'en'
'Prado, Gustavo'
'Monje, Pablo'
'Sardina, F. Javier'
'Paleo, M. Rita'

_publ_section_title
;
 C-C Bond-Forming and Bond-Breaking Processes from the Reaction of
 Diesters with Me<sub>3</sub>SnLi. Synthesis of Complex Bridged Polycycles
 and Dialkyl Aromatic Compounds.
;
_journal_issue 4
_journal_name_full 'The Journal of organic chemistry'
_journal_page_first 1887
_journal_page_last 1897
_journal_paper_doi 10.1021/acs.joc.8b02891
_journal_volume 84
_journal_year 2019
_chemical_compound_source 'synthesis as described'
_chemical_formula_moiety 'C15 H22 O2 Sn'
_chemical_formula_sum 'C15 H22 O2 Sn'
_chemical_formula_weight 353.02
_space_group_IT_number 14
_space_group_name_Hall '-P 2ybc'
_space_group_name_H-M_alt 'P 1 21/c 1'
_symmetry_cell_setting monoclinic
_symmetry_Int_Tables_number 14
_symmetry_space_group_name_Hall '-P 2ybc'
_symmetry_space_group_name_H-M 'P 1 21/c 1'
_atom_sites_solution_hydrogens geom
_atom_sites_solution_primary direct
_atom_sites_solution_secondary difmap
_audit_conform_dict_location ftp://ftp.iucr.org/pub/cif_core.dic
_audit_conform_dict_name cif_core.dic
_audit_conform_dict_version 2.3
_audit_creation_date 2007-02-05T15:46:27-00:00
_audit_creation_method 'WinGX routine CIF_UPDATE'
_cell_angle_alpha 90
_cell_angle_beta 92.2250(10)
_cell_angle_gamma 90
_cell_formula_units_Z 4
_cell_length_a 6.3661(10)
_cell_length_b 11.643(2)
_cell_length_c 19.660(2)
_cell_measurement_reflns_used 9984
_cell_measurement_temperature 100(2)
_cell_measurement_theta_max 30.46
_cell_measurement_theta_min 2.71
_cell_measurement_wavelength 0.71073
_cell_volume 1456.1(4)
_computing_cell_refinement 'APPEX2 (BRUKER AXS, 2005)'
_computing_data_collection 'APPEX2 (BRUKER AXS, 2005)'
_computing_data_reduction 'APPEX2 (BRUKER AXS, 2005)'
_computing_molecular_graphics 'Ortep-3 for Windows (Farrugia, 1997)'
_computing_publication_material 'WinGX publication routines (Farrugia, 1999)'
_computing_structure_refinement 'SHELXL-97 (Sheldrick, 1997)'
_computing_structure_solution 'SIR-97  (Giacovazzo et all, 1999)'
_diffrn_ambient_temperature 100(2)
_diffrn_measured_fraction_theta_full 1
_diffrn_measured_fraction_theta_max 1
_diffrn_measurement_device 'four-circle diffractometer'
_diffrn_measurement_device_type 'BRUKER APPEX-II CCD'
_diffrn_measurement_method 'omega and phi scans'
_diffrn_radiation_monochromator graphite
_diffrn_radiation_probe x-ray
_diffrn_radiation_source 'fine-focus sealed tube'
_diffrn_radiation_type MoK\a
_diffrn_radiation_wavelength 0.7107
_diffrn_reflns_av_R_equivalents 0.0387
_diffrn_reflns_av_unetI/netI 0.0166
_diffrn_reflns_limit_h_max 8
_diffrn_reflns_limit_h_min -8
_diffrn_reflns_limit_k_max 16
_diffrn_reflns_limit_k_min 0
_diffrn_reflns_limit_l_max 27
_diffrn_reflns_limit_l_min 0
_diffrn_reflns_number 65111
_diffrn_reflns_theta_full 30.03
_diffrn_reflns_theta_max 30.03
_diffrn_reflns_theta_min 2.03
_exptl_absorpt_coefficient_mu 1.747
_exptl_absorpt_correction_T_max 0.86
_exptl_absorpt_correction_T_min 0.58
_exptl_absorpt_correction_type multi-scan
_exptl_absorpt_process_details 'BRUKER SADABS'
_exptl_crystal_colour Colourless
_exptl_crystal_density_diffrn 1.61
_exptl_crystal_density_method 'not measured'
_exptl_crystal_description Needle
_exptl_crystal_F_000 712
_exptl_crystal_size_max 0.72
_exptl_crystal_size_mid 0.09
_exptl_crystal_size_min 0.09
_refine_diff_density_max 0.412
_refine_diff_density_min -0.366
_refine_diff_density_rms 0.07
_refine_ls_extinction_method none
_refine_ls_goodness_of_fit_ref 1.071
_refine_ls_hydrogen_treatment mixed
_refine_ls_matrix_type full
_refine_ls_number_parameters 218
_refine_ls_number_reflns 4259
_refine_ls_number_restraints 0
_refine_ls_restrained_S_all 1.071
_refine_ls_R_factor_all 0.0215
_refine_ls_R_factor_gt 0.0181
_refine_ls_shift/su_max 0.002
_refine_ls_shift/su_mean 0
_refine_ls_structure_factor_coef Fsqd
_refine_ls_weighting_details 'calc w=1/[\s^2^(Fo^2^)+(0.0173P)^2^+0.7848P] where P=(Fo^2^+2Fc^2^)/3'
_refine_ls_weighting_scheme calc
_refine_ls_wR_factor_gt 0.04
_refine_ls_wR_factor_ref 0.0411
_reflns_number_gt 3921
_reflns_number_total 4259
_reflns_threshold_expression >2sigma(I)
_cod_data_source_file jo8b02891_si_002.cif
_cod_data_source_block js01pm1n
_cod_depositor_comments
;
The following automatic conversions were performed:

data name '_diffrn_radiation_monochromador' was replaced with
'_diffrn_radiation_monochromator' as specified in the replacement
file
'/home/data/users/saulius/crontab/automatic-downloads/current/ACS/lib/lists/replacement-tags.lst'.

Automatic conversion script
Id: cif_correct_tags 6909 2019-04-08 15:41:33Z antanas 
;
_cod_original_cell_volume 1456.2(4)
_cod_original_sg_symbol_H-M 'P 21/c'
_cod_database_code 4033766

loop_
_symmetry_equiv_pos_as_xyz
'x, y, z'
'-x, y+1/2, -z+1/2'
'-x, -y, -z'
'x, -y-1/2, z-1/2'

loop_
_atom_site_label
_atom_site_type_symbol
_atom_site_fract_x
_atom_site_fract_y
_atom_site_fract_z
_atom_site_U_iso_or_equiv
_atom_site_adp_type
_atom_site_occupancy
_atom_site_symmetry_multiplicity
_atom_site_calc_flag
_atom_site_refinement_flags
Sn1 Sn 0.878058(15) 0.321207(8) 0.053607(5) 0.01275(3) Uani 1 1 d .
C2 C 1.2147(3) 0.32434(15) 0.05700(11) 0.0299(4) Uani 1 1 d .
H2A H 1.2658 0.3324 0.1033 0.042 Uiso 1 1 calc R
H2B H 1.2624 0.388 0.0307 0.042 Uiso 1 1 calc R
H2C H 1.2667 0.254 0.0385 0.042 Uiso 1 1 calc R
C3 C 0.7709(3) 0.45480(14) 0.11846(8) 0.0240(3) Uani 1 1 d .
H3A H 0.6238 0.4445 0.1257 0.034 Uiso 1 1 calc R
H3B H 0.7927 0.528 0.0974 0.034 Uiso 1 1 calc R
H3C H 0.848 0.4518 0.1614 0.034 Uiso 1 1 calc R
C4 C 0.7508(3) 0.34083(14) -0.04793(8) 0.0240(3) Uani 1 1 d .
H4A H 0.7507 0.2678 -0.0706 0.034 Uiso 1 1 calc R
H4B H 0.8351 0.3943 -0.0721 0.034 Uiso 1 1 calc R
H4C H 0.6094 0.3692 -0.0466 0.034 Uiso 1 1 calc R
C5 C 0.7871(2) 0.15553(12) 0.08935(7) 0.0117(2) Uani 1 1 d .
O6 O 0.59408(15) 0.10827(8) 0.06050(5) 0.01155(18) Uani 1 1 d .
C7 C 0.5944(2) -0.00201(12) 0.09356(7) 0.0118(2) Uani 1 1 d .
C8 C 0.6347(2) 0.02130(12) 0.17056(6) 0.0117(2) Uani 1 1 d .
C9 C 0.8190(2) 0.10560(12) 0.16057(7) 0.0121(2) Uani 1 1 d .
C10 C 0.8996(2) 0.17190(13) 0.22184(7) 0.0161(3) Uani 1 1 d .
C11 C 0.7129(2) 0.22480(14) 0.25759(7) 0.0175(3) Uani 1 1 d .
C12 C 0.5509(2) 0.13302(14) 0.27494(7) 0.0173(3) Uani 1 1 d .
C13 C 0.4600(2) 0.07470(13) 0.21063(7) 0.0144(3) Uani 1 1 d .
C14 C 0.7254(2) -0.09251(13) 0.19368(7) 0.0168(3) Uani 1 1 d .
C15 C 0.8295(2) -0.13817(14) 0.14269(8) 0.0188(3) Uani 1 1 d .
C16 C 0.8158(2) -0.05561(12) 0.08349(7) 0.0146(3) Uani 1 1 d .
C17 C 0.9376(2) 0.05443(12) 0.10270(7) 0.0137(3) Uani 1 1 d .
O71 O 0.41522(16) -0.06203(9) 0.07678(5) 0.0153(2) Uani 1 1 d .
H71 H 0.421(3) -0.0804(19) 0.0390(11) 0.030(6) Uiso 1 1 d .
H10A H 1.002(3) 0.2300(17) 0.2081(9) 0.022(5) Uiso 1 1 d .
H10B H 0.981(3) 0.1195(17) 0.2520(10) 0.022(5) Uiso 1 1 d .
H11A H 0.762(3) 0.2644(16) 0.2980(9) 0.018(4) Uiso 1 1 d .
H11B H 0.647(3) 0.2816(17) 0.2279(10) 0.023(5) Uiso 1 1 d .
H12A H 0.440(3) 0.1689(14) 0.3011(9) 0.011(4) Uiso 1 1 d .
H12B H 0.622(3) 0.0743(16) 0.3048(9) 0.022(5) Uiso 1 1 d .
H13A H 0.386(3) 0.1324(16) 0.1833(9) 0.017(4) Uiso 1 1 d .
H13B H 0.350(3) 0.0191(16) 0.2214(9) 0.016(4) Uiso 1 1 d .
H14 H 0.713(3) -0.1237(16) 0.2389(9) 0.022(5) Uiso 1 1 d .
H15 H 0.903(3) -0.2072(18) 0.1407(10) 0.026(5) Uiso 1 1 d .
H16 H 0.843(3) -0.0857(16) 0.0392(9) 0.017(4) Uiso 1 1 d .
H17 H 1.085(3) 0.0601(14) 0.0992(8) 0.012(4) Uiso 1 1 d .

loop_
_atom_site_aniso_label
_atom_site_aniso_U_11
_atom_site_aniso_U_22
_atom_site_aniso_U_33
_atom_site_aniso_U_23
_atom_site_aniso_U_13
_atom_site_aniso_U_12
Sn1 0.01356(5) 0.01129(5) 0.01346(5) -0.00024(3) 0.00133(3) -0.00118(4)
C2 0.0170(8) 0.0194(8) 0.0535(11) 0.0049(8) 0.0028(7) -0.0024(6)
C3 0.0298(9) 0.0183(8) 0.0244(7) -0.0050(6) 0.0064(6) -0.0007(7)
C4 0.0331(9) 0.0223(8) 0.0165(7) 0.0028(6) -0.0014(6) -0.0048(7)
C5 0.0104(6) 0.0132(6) 0.0113(6) -0.0011(5) -0.0014(5) -0.0006(5)
O6 0.0115(5) 0.0113(5) 0.0116(4) 0.0002(3) -0.0026(3) -0.0006(4)
C7 0.0130(6) 0.0098(6) 0.0125(6) -0.0003(5) -0.0006(5) -0.0003(5)
C8 0.0120(6) 0.0127(6) 0.0102(5) 0.0002(5) -0.0006(4) -0.0008(5)
C9 0.0111(6) 0.0139(6) 0.0111(5) 0.0004(5) -0.0017(5) 0.0005(5)
C10 0.0153(7) 0.0195(7) 0.0132(6) -0.0010(5) -0.0032(5) -0.0035(6)
C11 0.0203(7) 0.0188(7) 0.0134(6) -0.0040(5) 0.0004(5) -0.0036(6)
C12 0.0203(7) 0.0194(7) 0.0125(6) -0.0011(5) 0.0030(5) -0.0015(6)
C13 0.0132(6) 0.0169(7) 0.0133(6) -0.0004(5) 0.0020(5) -0.0008(5)
C14 0.0183(7) 0.0156(7) 0.0163(6) 0.0046(5) -0.0018(5) 0.0000(6)
C15 0.0194(7) 0.0126(7) 0.0242(7) 0.0024(6) -0.0013(6) 0.0043(6)
C16 0.0153(7) 0.0135(7) 0.0153(6) -0.0009(5) 0.0011(5) 0.0025(5)
C17 0.0105(6) 0.0158(7) 0.0146(6) -0.0004(5) 0.0003(5) 0.0014(5)
O71 0.0149(5) 0.0163(5) 0.0145(5) -0.0033(4) -0.0005(4) -0.0044(4)

loop_
_atom_type_symbol
_atom_type_description
_atom_type_scat_dispersion_real
_atom_type_scat_dispersion_imag
_atom_type_scat_source
C C 0.0033 0.0016 'International Tables Vol C Tables 4.2.6.8 and 6.1.1.4'
H H 0 0 'International Tables Vol C Tables 4.2.6.8 and 6.1.1.4'
O O 0.0106 0.006 'International Tables Vol C Tables 4.2.6.8 and 6.1.1.4'
Sn Sn -0.6537 1.4246 'International Tables Vol C Tables 4.2.6.8 and 6.1.1.4'

loop_
_geom_angle_atom_site_label_1
_geom_angle_atom_site_label_2
_geom_angle_atom_site_label_3
_geom_angle
C4 Sn1 C3 111.15(7)
C4 Sn1 C5 107.79(6)
C3 Sn1 C5 111.28(6)
C4 Sn1 C2 111.70(8)
C3 Sn1 C2 108.11(7)
C5 Sn1 C2 106.75(6)
Sn1 C2 H2A 109.5
Sn1 C2 H2B 109.5
H2A C2 H2B 109.5
Sn1 C2 H2C 109.5
H2A C2 H2C 109.5
H2B C2 H2C 109.5
Sn1 C3 H3A 109.5
Sn1 C3 H3B 109.5
H3A C3 H3B 109.5
Sn1 C3 H3C 109.5
H3A C3 H3C 109.5
H3B C3 H3C 109.5
Sn1 C4 H4A 109.5
Sn1 C4 H4B 109.5
H4A C4 H4B 109.5
Sn1 C4 H4C 109.5
H4A C4 H4C 109.5
H4B C4 H4C 109.5
O6 C5 C9 107.28(11)
O6 C5 C17 106.95(11)
C9 C5 C17 59.31(9)
O6 C5 Sn1 116.86(9)
C9 C5 Sn1 128.18(9)
C17 C5 Sn1 124.93(9)
C7 O6 C5 100.16(10)
O71 C7 O6 111.12(11)
O71 C7 C8 115.46(11)
O6 C7 C8 106.40(10)
O71 C7 C16 120.93(12)
O6 C7 C16 106.56(10)
C8 C7 C16 94.48(10)
C14 C8 C13 118.84(12)
C14 C8 C9 108.17(11)
C13 C8 C9 112.30(11)
C14 C8 C7 100.80(11)
C13 C8 C7 118.78(11)
C9 C8 C7 94.84(10)
C10 C9 C17 129.78(12)
C10 C9 C5 124.73(12)
C17 C9 C5 60.73(9)
C10 C9 C8 117.42(11)
C17 C9 C8 104.41(11)
C5 C9 C8 106.52(11)
C9 C10 C11 109.08(12)
C9 C10 H10A 110.0(11)
C11 C10 H10A 112.5(11)
C9 C10 H10B 108.6(11)
C11 C10 H10B 111.9(11)
H10A C10 H10B 104.7(15)
C12 C11 C10 111.23(13)
C12 C11 H11A 110.6(11)
C10 C11 H11A 109.8(11)
C12 C11 H11B 109.3(12)
C10 C11 H11B 109.0(11)
H11A C11 H11B 106.9(16)
C13 C12 C11 111.22(11)
C13 C12 H12A 111.3(10)
C11 C12 H12A 108.9(10)
C13 C12 H12B 109.4(11)
C11 C12 H12B 108.3(11)
H12A C12 H12B 107.7(14)
C8 C13 C12 110.44(12)
C8 C13 H13A 110.2(10)
C12 C13 H13A 108.1(11)
C8 C13 H13B 112.5(10)
C12 C13 H13B 111.4(10)
H13A C13 H13B 104.0(14)
C15 C14 C8 108.62(13)
C15 C14 H14 127.1(11)
C8 C14 H14 124.3(11)
C14 C15 C16 108.08(13)
C14 C15 H15 129.9(12)
C16 C15 H15 122.0(12)
C15 C16 C17 109.14(12)
C15 C16 C7 100.49(11)
C17 C16 C7 94.87(11)
C15 C16 H16 117.4(11)
C17 C16 H16 114.7(11)
C7 C16 H16 117.3(11)
C9 C17 C5 59.96(9)
C9 C17 C16 104.56(11)
C5 C17 C16 106.96(11)
C9 C17 H17 123.6(10)
C5 C17 H17 123.3(10)
C16 C17 H17 122.2(10)
C7 O71 H71 107.7(16)

loop_
_geom_bond_atom_site_label_1
_geom_bond_atom_site_label_2
_geom_bond_distance
Sn1 C4 2.1373(16)
Sn1 C3 2.1396(16)
Sn1 C5 2.1405(14)
Sn1 C2 2.1418(17)
C2 H2A 0.96
C2 H2B 0.96
C2 H2C 0.96
C3 H3A 0.96
C3 H3B 0.96
C3 H3C 0.96
C4 H4A 0.96
C4 H4B 0.96
C4 H4C 0.96
C5 O6 1.4425(16)
C5 C9 1.5223(18)
C5 C17 1.534(2)
O6 C7 1.4390(16)
C7 O71 1.3674(17)
C7 C8 1.5494(18)
C7 C16 1.561(2)
C8 C14 1.509(2)
C8 C13 1.5203(19)
C8 C9 1.5481(19)
C9 C10 1.5042(19)
C9 C17 1.5122(19)
C10 C11 1.533(2)
C10 H10A 0.983(19)
C10 H10B 0.98(2)
C11 C12 1.533(2)
C11 H11A 0.960(18)
C11 H11B 0.97(2)
C12 C13 1.529(2)
C12 H12A 0.984(18)
C12 H12B 0.999(19)
C13 H13A 0.971(18)
C13 H13B 0.981(18)
C14 C15 1.333(2)
C14 H14 0.965(18)
C15 C16 1.510(2)
C15 H15 0.93(2)
C16 C17 1.537(2)
C16 H16 0.961(17)
C17 H17 0.944(17)
O71 H71 0.78(2)

loop_
_geom_torsion_atom_site_label_1
_geom_torsion_atom_site_label_2
_geom_torsion_atom_site_label_3
_geom_torsion_atom_site_label_4
_geom_torsion
C4 Sn1 C5 O6 -27.89(11)
C3 Sn1 C5 O6 94.22(10)
C2 Sn1 C5 O6 -148.03(10)
C4 Sn1 C5 C9 -173.15(12)
C3 Sn1 C5 C9 -51.04(13)
C2 Sn1 C5 C9 66.71(13)
C4 Sn1 C5 C17 110.90(11)
C3 Sn1 C5 C17 -126.99(11)
C2 Sn1 C5 C17 -9.24(13)
C9 C5 O6 C7 -30.92(12)
C17 C5 O6 C7 31.43(12)
Sn1 C5 O6 C7 177.06(8)
C5 O6 C7 O71 176.47(10)
C5 O6 C7 C8 50.02(12)
C5 O6 C7 C16 -49.92(12)
O71 C7 C8 C14 80.22(14)
O6 C7 C8 C14 -155.98(11)
C16 C7 C8 C14 -47.25(12)
O71 C7 C8 C13 -51.46(17)
O6 C7 C8 C13 72.33(14)
C16 C7 C8 C13 -178.94(12)
O71 C7 C8 C9 -170.22(11)
O6 C7 C8 C9 -46.42(12)
C16 C7 C8 C9 62.31(11)
O6 C5 C9 C10 -139.93(13)
C17 C5 C9 C10 120.26(15)
Sn1 C5 C9 C10 7.9(2)
O6 C5 C9 C17 99.81(12)
Sn1 C5 C9 C17 -112.36(13)
O6 C5 C9 C8 2.26(14)
C17 C5 C9 C8 -97.55(12)
Sn1 C5 C9 C8 150.09(10)
C14 C8 C9 C10 -86.67(15)
C13 C8 C9 C10 46.43(16)
C7 C8 C9 C10 170.28(12)
C14 C8 C9 C17 64.67(13)
C13 C8 C9 C17 -162.22(11)
C7 C8 C9 C17 -38.38(12)
C14 C8 C9 C5 127.91(12)
C13 C8 C9 C5 -98.98(13)
C7 C8 C9 C5 24.86(13)
C17 C9 C10 C11 168.94(14)
C5 C9 C10 C11 90.30(16)
C8 C9 C10 C11 -48.24(17)
C9 C10 C11 C12 54.66(16)
C10 C11 C12 C13 -61.59(17)
C14 C8 C13 C12 79.06(16)
C9 C8 C13 C12 -48.58(15)
C7 C8 C13 C12 -157.81(12)
C11 C12 C13 C8 57.57(16)
C13 C8 C14 C15 162.87(13)
C9 C8 C14 C15 -67.58(15)
C7 C8 C14 C15 31.22(15)
C8 C14 C15 C16 0.95(17)
C14 C15 C16 C17 66.49(16)
C14 C15 C16 C7 -32.46(16)
O71 C7 C16 C15 -75.55(15)
O6 C7 C16 C15 156.39(11)
C8 C7 C16 C15 47.80(12)
O71 C7 C16 C17 173.94(12)
O6 C7 C16 C17 45.88(12)
C8 C7 C16 C17 -62.71(11)
C10 C9 C17 C5 -112.53(16)
C8 C9 C17 C5 101.10(11)
C10 C9 C17 C16 146.04(14)
C5 C9 C17 C16 -101.42(12)
C8 C9 C17 C16 -0.32(13)
O6 C5 C17 C9 -100.38(11)
Sn1 C5 C17 C9 117.53(12)
O6 C5 C17 C16 -3.07(13)
C9 C5 C17 C16 97.30(12)
Sn1 C5 C17 C16 -145.17(10)
C15 C16 C17 C9 -64.33(14)
C7 C16 C17 C9 38.55(12)
C15 C16 C17 C5 -126.84(12)
C7 C16 C17 C5 -23.96(12)
